data_2010556
loop_
_publ_author_name
'Nakagawa, Hiroo'
'Kani, Yoshiyuki'
'Tsuchimoto, Masanobu'
'Ohba, Shigeru'
'Matsushima, Hideaki'
'Tokii, Tadashi'

_publ_section_title
;
 Dimeric copper(II) trimethylsilylacetate adducts with pyridine,
 2-methylpyridine, 3-methylpyridine and quinoline, and a polymeric
 copper(II) trimethylsilylacetate
;
_journal_issue 1
_journal_name_full 'Acta Crystallographica Section C'
_journal_page_first 12
_journal_page_last 16
_journal_paper_doi 10.1107/S0108270199012147
_journal_volume 56
_journal_year 2000
_chemical_formula_iupac '[Cu2 (C5 H11 O2 Si1)4 (C9 H7 N1)2]'
_chemical_formula_moiety 'C38 H58 Cu2 N2 O8 Si4 '
_chemical_formula_sum 'C38 H58 Cu2 N2 O8 Si4'
_chemical_formula_weight 910.32
_chemical_name_systematic
;
tetrakis(\m-trimethylsilylacetato-O:O')di(quinoline-N)dicopper(II)
;
_space_group_IT_number 2
_symmetry_cell_setting triclinic
_symmetry_space_group_name_Hall '-P 1'
_symmetry_space_group_name_H-M 'P -1'
_cell_angle_alpha 104.03(2)
_cell_angle_beta 110.10(2)
_cell_angle_gamma 76.99(2)
_cell_formula_units_Z 1
_cell_length_a 11.298(2)
_cell_length_b 11.495(3)
_cell_length_c 10.261(3)
_cell_measurement_reflns_used 25
_cell_measurement_temperature 298
_cell_measurement_theta_max 15
_cell_measurement_theta_min 10
_cell_volume 1199.3(5)
_computing_cell_refinement ' MSC/AFC Diffractometer Control Software'
_computing_data_collection
; MSC/AFC Diffractometer Control Software
(Molecular Structure Corporation, 1993)
;
_computing_data_reduction 'TEXSAN (Molecular Structure Corporation, 1998)'
_computing_publication_material TEXSAN
_computing_structure_refinement TEXSAN
_diffrn_ambient_temperature 298
_diffrn_measurement_device_type 'Rigaku AFC7R'
_diffrn_measurement_method \q-2\q
_diffrn_radiation_monochromator graphite
_diffrn_radiation_source 'Rigaku rotating anode'
_diffrn_radiation_type 'Mo K\a'
_diffrn_radiation_wavelength .71073
_diffrn_reflns_av_R_equivalents .040
_diffrn_reflns_av_sigmaI/netI .032
_diffrn_reflns_limit_h_max 17
_diffrn_reflns_limit_h_min -17
_diffrn_reflns_limit_k_max 17
_diffrn_reflns_limit_k_min -17
_diffrn_reflns_limit_l_max 0
_diffrn_reflns_limit_l_min -16
_diffrn_reflns_number 9728
_diffrn_reflns_reduction_process 'Lp corrections applied'
_diffrn_reflns_theta_max 32.5
_diffrn_reflns_theta_min 2.5
_diffrn_standards_decay_% 2.2
_diffrn_standards_interval_count 150
_diffrn_standards_number 3
_exptl_absorpt_coefficient_mu 1.032
_exptl_absorpt_correction_T_max .902
_exptl_absorpt_correction_T_min .659
_exptl_absorpt_correction_type integration
_exptl_absorpt_process_details '(Coppens et al., 1965) numerical'
_exptl_crystal_colour 'dark green'
_exptl_crystal_density_diffrn 1.260
_exptl_crystal_density_method 'not measured'
_exptl_crystal_description plate-like
_exptl_crystal_F_000 478
_exptl_crystal_size_max .8
_exptl_crystal_size_mid .4
_exptl_crystal_size_min .1
_refine_diff_density_max .53
_refine_diff_density_min -.26
_refine_ls_extinction_method none
_refine_ls_goodness_of_fit_ref 1.18
_refine_ls_hydrogen_treatment noref
_refine_ls_matrix_type full
_refine_ls_number_constraints 0
_refine_ls_number_parameters 244
_refine_ls_number_reflns 6191
_refine_ls_number_restraints 0
_refine_ls_R_factor_gt .048
_refine_ls_shift/su_max .004
_refine_ls_shift/su_mean .0002
_refine_ls_structure_factor_coef F
_refine_ls_weighting_details 'w = 1/[\s^2^(Fo) + 0.00181|Fo|^2^]'
_refine_ls_weighting_scheme calc
_refine_ls_wR_factor_ref .069
_reflns_number_gt 6024
_reflns_number_total 8692
_reflns_threshold_expression 'I > 1.5\s(I)'
_cod_data_source_file oa1095.cif
_cod_data_source_block IV
_cod_original_cell_volume 1199.4(5)
_cod_original_sg_symbol_H-M 'P -1         '
_cod_original_formula_sum 'C38 H58 Cu2 N2 O8 Si4 '
_cod_database_code 2010556

loop_
_symmetry_equiv_pos_as_xyz
x,y,z
-x,-y,-z

loop_
_atom_site_label
_atom_site_fract_x
_atom_site_fract_y
_atom_site_fract_z
_atom_site_U_iso_or_equiv
_atom_site_adp_type
_atom_site_occupancy
_atom_site_type_symbol
Cu1 .09339(2) .51565(3) .45752(3) .03655(7) Uani 1.00 Cu
Si1 .27760(10) .12685(8) .68140(10) .0748(3) Uani 1.00 Si
Si2 .13080(10) .75034(10) .98828(9) .0695(3) Uani 1.00 Si
O1 .2044(2) .4123(2) .5940(2) .0529(5) Uani 1.00 O
O2 .0466(2) .3836(2) .6612(2) .0554(5) Uani 1.00 O
O3 .1126(2) .6567(2) .6133(2) .0561(6) Uani 1.00 O
O4 -.0456(2) .6306(2) .6796(2) .0564(5) Uani 1.00 O
N1 .2502(2) .5550(2) .3903(2) .0462(5) Uani 1.00 N
C1 .1617(2) .3695(2) .6678(2) .0426(5) Uani 1.00 C
C2 .2556(3) .2907(3) .7664(3) .0556(7) Uani 1.00 C
C3 .1304(9) .0698(6) .6340(10) .238(5) Uani 1.00 C
C4 .3970(10) .0418(7) .8090(10) .314(5) Uani 1.00 C
C5 .3127(10) .1084(5) .5167(8) .179(3) Uani 1.00 C
C6 .0417(2) .6865(2) .6912(3) .0451(6) Uani 1.00 C
C7 .0633(3) .7939(3) .8083(3) .0630(8) Uani 1.00 C
C8 .2585(7) .6221(5) .9873(5) .141(2) Uani 1.00 C
C9 .0030(8) .7020(10) 1.0292(8) .273(5) Uani 1.00 C
C10 .1905(8) .8831(6) 1.1173(6) .198(3) Uani 1.00 C
C11 .2761(3) .6658(3) .4399(3) .0576(8) Uani 1.00 C
C12 .3834(3) .7056(3) .4351(4) .0650(9) Uani 1.00 C
C13 .4672(3) .6256(3) .3774(3) .0627(9) Uani 1.00 C
C14 .4431(2) .5072(3) .3190(3) .0517(7) Uani 1.00 C
C15 .5241(3) .4197(4) .2524(4) .0710(10) Uani 1.00 C
C16 .4962(4) .3077(4) .1952(5) .0840(10) Uani 1.00 C
C17 .3864(4) .2737(3) .2020(5) .0820(10) Uani 1.00 C
C18 .3071(3) .3549(3) .2686(4) .0613(8) Uani 1.00 C
C19 .3326(2) .4736(2) .3270(3) .0460(6) Uani 1.00 C
H1 .2258 .2976 .8454 .0667 Uiso 1.00 H
H2 .3365 .3188 .7989 .0667 Uiso 1.00 H
H3 .1064 .0768 .7166 .2851 Uiso 1.00 H
H4 .0648 .1160 .5692 .2851 Uiso 1.00 H
H5 .1407 -.0139 .5889 .2851 Uiso 1.00 H
H6 .3711 .0525 .8911 .3772 Uiso 1.00 H
H7 .4080 -.0427 .7678 .3772 Uiso 1.00 H
H8 .4775 .0711 .8357 .3772 Uiso 1.00 H
H9 .3213 .0240 .4744 .2143 Uiso 1.00 H
H10 .2444 .1534 .4535 .2143 Uiso 1.00 H
H11 .3909 .1381 .5352 .2143 Uiso 1.00 H
H12 -.0167 .8465 .8029 .0756 Uiso 1.00 H
H13 .1220 .8363 .7963 .0756 Uiso 1.00 H
H14 .2261 .5552 .9172 .1696 Uiso 1.00 H
H15 .3257 .6446 .9659 .1696 Uiso 1.00 H
H16 .2913 .5988 1.0784 .1696 Uiso 1.00 H
H17 -.0658 .7687 1.0299 .3278 Uiso 1.00 H
H18 -.0277 .6349 .9588 .3278 Uiso 1.00 H
H19 .0367 .6787 1.1202 .3278 Uiso 1.00 H
H20 .2248 .8629 1.2100 .2380 Uiso 1.00 H
H21 .2560 .9057 1.0932 .2380 Uiso 1.00 H
H22 .1216 .9497 1.1159 .2380 Uiso 1.00 H
H23 .2181 .7237 .4824 .0692 Uiso 1.00 H
H24 .3967 .7883 .4722 .0780 Uiso 1.00 H
H25 .5428 .6500 .3766 .0753 Uiso 1.00 H
H26 .5999 .4410 .2481 .0850 Uiso 1.00 H
H27 .5516 .2498 .1490 .1008 Uiso 1.00 H
H28 .3672 .1933 .1599 .0985 Uiso 1.00 H
H29 .2338 .3305 .2753 .0736 Uiso 1.00 H

loop_
_atom_site_aniso_label
_atom_site_aniso_U_11
_atom_site_aniso_U_22
_atom_site_aniso_U_33
_atom_site_aniso_U_12
_atom_site_aniso_U_13
_atom_site_aniso_U_23
Cu1 .03160(10) .0420(2) .03840(10) -.00332(9) .01314(10) .00920(10)
Si1 .0872(7) .0467(5) .0874(7) .0051(4) .0227(5) .0244(4)
Si2 .0777(6) .0803(6) .0411(4) -.0118(5) .0188(4) -.0073(4)
O1 .0382(8) .0610(10) .0640(10) .0004(7) .0141(8) .0284(9)
O2 .0421(8) .0720(10) .0600(10) .0034(8) .0173(8) .0333(10)
O3 .0650(10) .0540(10) .0590(10) -.0202(9) .0312(9) -.0010(9)
O4 .0519(10) .0620(10) .0570(10) -.0136(8) .0262(9) -.0053(9)
N1 .0392(9) .0510(10) .0540(10) -.0035(8) .0203(8) .0140(9)
C1 .0420(10) .0400(10) .0420(10) -.0006(8) .0098(9) .0084(9)
C2 .0510(10) .060(2) .0500(10) .0040(10) .0080(10) .0230(10)
C3 .220(9) .102(5) .42(2) -.090(5) .155(10) -.048(7)
C4 .43(2) .133(6) .214(9) .158(8) -.010(10) .063(6)
C5 .320(10) .081(3) .158(6) -.022(5) .140(7) -.024(4)
C6 .0500(10) .0410(10) .0400(10) -.0038(9) .0113(9) .0069(9)
C7 .083(2) .0470(10) .0520(10) -.0130(10) .0180(10) -.0050(10)
C8 .191(6) .129(4) .071(3) .059(4) .042(3) .031(3)
C9 .142(6) .63(2) .117(5) -.104(9) .029(4) .168(9)
C10 .290(10) .108(4) .086(4) -.023(5) -.043(5) -.028(3)
C11 .0580(10) .0540(10) .072(2) -.0080(10) .0310(10) .0140(10)
C12 .067(2) .059(2) .083(2) -.0210(10) .029(2) .016(2)
C13 .0490(10) .083(2) .071(2) -.0180(10) .0210(10) .026(2)
C14 .0390(10) .070(2) .0520(10) -.0030(10) .0156(10) .0230(10)
C15 .0520(10) .090(2) .083(2) .0010(10) .038(2) .022(2)
C16 .065(2) .089(3) .102(3) .005(2) .049(2) .004(2)
C17 .077(2) .066(2) .108(3) -.004(2) .050(2) -.004(2)
C18 .0480(10) .064(2) .074(2) -.0080(10) .0270(10) .0040(10)
C19 .0380(10) .0570(10) .0440(10) -.0018(9) .0126(9) .0150(10)

loop_
_atom_type_symbol
_atom_type_description
_atom_type_scat_dispersion_real
_atom_type_scat_dispersion_imag
_atom_type_scat_source
C C .003 .002
;International Tables for Crystallography
(1992, Vol. C)
;
Cu Cu .320 1.265
;International Tables for Crystallography
(1992, Vol. C)
;
H H .000 .000
;International Tables for Crystallography
(1992, Vol. C)
;
N N .006 .003
;International Tables for Crystallography
(1992, Vol. C)
;
O O .011 .006
;International Tables for Crystallography
(1992, Vol. C)
;
Si Si .082 .070
;International Tables for Crystallography
(1992, Vol. C)
;

loop_
_geom_angle_atom_site_label_1
_geom_angle_atom_site_label_2
_geom_angle_atom_site_label_3
_geom_angle_site_symmetry_1
_geom_angle_site_symmetry_2
_geom_angle_site_symmetry_3
_geom_angle
_geom_angle_publ_flag
Cu1 Cu1 O1 2_566 1_555 1_555 84.80(10) no
Cu1 Cu1 O2 2_566 1_555 2_566 82.60(10) no
Cu1 Cu1 O3 2_566 1_555 1_555 85.10(10) no
Cu1 Cu1 O4 2_566 1_555 2_566 81.90(10) no
Cu1 Cu1 N1 2_566 1_555 1_555 176.40(10) no
O1 Cu1 O2 1_555 1_555 2_566 167.30(10) yes
O1 Cu1 O3 1_555 1_555 1_555 88.50(10) no
O1 Cu1 O4 1_555 1_555 2_566 89.20(10) no
O1 Cu1 N1 1_555 1_555 1_555 96.90(10) no
O2 Cu1 O3 2_566 1_555 1_555 89.20(10) no
O2 Cu1 O4 2_566 1_555 2_566 90.20(10) no
O2 Cu1 N1 2_566 1_555 1_555 95.70(10) no
O3 Cu1 O4 1_555 1_555 2_566 166.90(10) yes
O3 Cu1 N1 1_555 1_555 1_555 91.80(10) no
O4 Cu1 N1 2_566 1_555 1_555 101.30(10) no
C2 Si1 C3 1_555 1_555 1_555 109.1(3) no
C2 Si1 C4 1_555 1_555 1_555 108.6(3) no
C2 Si1 C5 1_555 1_555 1_555 111.3(2) no
C3 Si1 C4 1_555 1_555 1_555 108.2(5) no
C3 Si1 C5 1_555 1_555 1_555 105.3(5) no
C4 Si1 C5 1_555 1_555 1_555 114.0(5) no
C7 Si2 C8 1_555 1_555 1_555 109.6(2) no
C7 Si2 C9 1_555 1_555 1_555 108.7(2) no
C7 Si2 C10 1_555 1_555 1_555 108.2(3) no
C8 Si2 C9 1_555 1_555 1_555 107.9(5) no
C8 Si2 C10 1_555 1_555 1_555 110.9(3) no
C9 Si2 C10 1_555 1_555 1_555 111.5(5) no
Cu1 O1 C1 1_555 1_555 1_555 122.20(10) no
Cu1 O2 C1 2_566 1_555 1_555 125.1(2) no
Cu1 O3 C6 1_555 1_555 1_555 122.0(2) no
Cu1 O4 C6 2_566 1_555 1_555 126.7(2) no
Cu1 N1 C11 1_555 1_555 1_555 113.7(2) no
Cu1 N1 C19 1_555 1_555 1_555 128.0(2) no
C11 N1 C19 1_555 1_555 1_555 117.2(2) no
O1 C1 O2 1_555 1_555 1_555 125.3(2) yes
O1 C1 C2 1_555 1_555 1_555 117.1(2) no
O2 C1 C2 1_555 1_555 1_555 117.6(2) no
Si1 C2 C1 1_555 1_555 1_555 112.8(2) no
Si1 C2 H1 1_555 1_555 1_555 108.6(2) no
Si1 C2 H2 1_555 1_555 1_555 108.6(2) no
C1 C2 H1 1_555 1_555 1_555 108.6(2) no
C1 C2 H2 1_555 1_555 1_555 108.6(2) no
H1 C2 H2 1_555 1_555 1_555 109.5(3) no
Si1 C3 H3 1_555 1_555 1_555 109.5(8) no
Si1 C3 H4 1_555 1_555 1_555 109.4(6) no
Si1 C3 H5 1_555 1_555 1_555 109.5(7) no
H3 C3 H4 1_555 1_555 1_555 109.4(9) no
H3 C3 H5 1_555 1_555 1_555 109.5(9) no
H4 C3 H5 1_555 1_555 1_555 109.0(10) no
Si1 C4 H6 1_555 1_555 1_555 109.6(7) no
Si1 C4 H7 1_555 1_555 1_555 109.6(8) no
Si1 C4 H8 1_555 1_555 1_555 109.3(7) no
H6 C4 H7 1_555 1_555 1_555 109.0(10) no
H6 C4 H8 1_555 1_555 1_555 109.0(10) no
H7 C4 H8 1_555 1_555 1_555 109.2(10) no
Si1 C5 H9 1_555 1_555 1_555 109.5(6) no
Si1 C5 H10 1_555 1_555 1_555 109.5(6) no
Si1 C5 H11 1_555 1_555 1_555 109.5(6) no
H9 C5 H10 1_555 1_555 1_555 109.5(8) no
H9 C5 H11 1_555 1_555 1_555 109.4(8) no
H10 C5 H11 1_555 1_555 1_555 109.5(7) no
O3 C6 O4 1_555 1_555 1_555 124.3(2) yes
O3 C6 C7 1_555 1_555 1_555 118.8(2) no
O4 C6 C7 1_555 1_555 1_555 116.9(2) no
Si2 C7 C6 1_555 1_555 1_555 112.8(2) no
Si2 C7 H12 1_555 1_555 1_555 108.6(2) no
Si2 C7 H13 1_555 1_555 1_555 108.6(2) no
C6 C7 H12 1_555 1_555 1_555 108.6(3) no
C6 C7 H13 1_555 1_555 1_555 108.6(3) no
H12 C7 H13 1_555 1_555 1_555 109.5(3) no
Si2 C8 H14 1_555 1_555 1_555 109.5(5) no
Si2 C8 H15 1_555 1_555 1_555 109.5(5) no
Si2 C8 H16 1_555 1_555 1_555 109.5(4) no
H14 C8 H15 1_555 1_555 1_555 109.5(5) no
H14 C8 H16 1_555 1_555 1_555 109.5(6) no
H15 C8 H16 1_555 1_555 1_555 109.5(7) no
Si2 C9 H17 1_555 1_555 1_555 109.4(9) no
Si2 C9 H18 1_555 1_555 1_555 109.5(6) no
Si2 C9 H19 1_555 1_555 1_555 109.4(6) no
H17 C9 H18 1_555 1_555 1_555 109.5(7) no
H17 C9 H19 1_555 1_555 1_555 109.4(9) no
H18 C9 H19 1_555 1_555 1_555 109.0(10) no
Si2 C10 H20 1_555 1_555 1_555 109.5(5) no
Si2 C10 H21 1_555 1_555 1_555 109.5(5) no
Si2 C10 H22 1_555 1_555 1_555 109.4(5) no
H20 C10 H21 1_555 1_555 1_555 109.5(7) no
H20 C10 H22 1_555 1_555 1_555 109.4(8) no
H21 C10 H22 1_555 1_555 1_555 109.5(7) no
N1 C11 C12 1_555 1_555 1_555 124.4(3) no
N1 C11 H23 1_555 1_555 1_555 117.8(3) no
C12 C11 H23 1_555 1_555 1_555 117.8(3) no
C11 C12 C13 1_555 1_555 1_555 119.0(3) no
C11 C12 H24 1_555 1_555 1_555 120.5(3) no
C13 C12 H24 1_555 1_555 1_555 120.5(3) no
C12 C13 C14 1_555 1_555 1_555 119.4(3) no
C12 C13 H25 1_555 1_555 1_555 120.3(3) no
C14 C13 H25 1_555 1_555 1_555 120.3(3) no
C13 C14 C15 1_555 1_555 1_555 122.7(3) no
C13 C14 C19 1_555 1_555 1_555 118.5(2) no
C15 C14 C19 1_555 1_555 1_555 118.9(3) no
C14 C15 C16 1_555 1_555 1_555 120.8(3) no
C14 C15 H26 1_555 1_555 1_555 119.6(4) no
C16 C15 H26 1_555 1_555 1_555 119.6(3) no
C15 C16 C17 1_555 1_555 1_555 120.7(3) no
C15 C16 H27 1_555 1_555 1_555 119.7(4) no
C17 C16 H27 1_555 1_555 1_555 119.7(4) no
C16 C17 C18 1_555 1_555 1_555 120.3(3) no
C16 C17 H28 1_555 1_555 1_555 119.8(3) no
C18 C17 H28 1_555 1_555 1_555 119.8(4) no
C17 C18 C19 1_555 1_555 1_555 120.2(3) no
C17 C18 H29 1_555 1_555 1_555 119.9(3) no
C19 C18 H29 1_555 1_555 1_555 119.9(3) no
N1 C19 C14 1_555 1_555 1_555 121.5(2) no
N1 C19 C18 1_555 1_555 1_555 119.4(2) no
C14 C19 C18 1_555 1_555 1_555 119.1(2) no

loop_
_geom_bond_atom_site_label_1
_geom_bond_atom_site_label_2
_geom_bond_site_symmetry_1
_geom_bond_site_symmetry_2
_geom_bond_distance
_geom_bond_publ_flag
Cu1 Cu1 1_555 2_566 2.6650(10) yes
Cu1 O1 1_555 1_555 1.969(2) yes
Cu1 O2 1_555 2_566 1.965(2) yes
Cu1 O3 1_555 1_555 1.973(2) yes
Cu1 O4 1_555 2_566 1.959(2) yes
Cu1 N1 1_555 1_555 2.274(2) yes
Si1 C2 1_555 1_555 1.874(3) no
Si1 C3 1_555 1_555 1.792(8) no
Si1 C4 1_555 1_555 1.820(7) no
Si1 C5 1_555 1_555 1.818(7) no
Si2 C7 1_555 1_555 1.885(3) no
Si2 C8 1_555 1_555 1.816(5) no
Si2 C9 1_555 1_555 1.858(7) no
Si2 C10 1_555 1_555 1.846(5) no
O1 C1 1_555 1_555 1.259(3) yes
O2 C1 1_555 1_555 1.254(3) yes
O3 C6 1_555 1_555 1.258(3) yes
O4 C6 1_555 1_555 1.251(3) yes
N1 C11 1_555 1_555 1.311(4) no
N1 C19 1_555 1_555 1.376(3) no
C1 C2 1_555 1_555 1.498(3) no
C2 H1 1_555 1_555 .960 no
C2 H2 1_555 1_555 .960 no
C3 H3 1_555 1_555 .960 no
C3 H4 1_555 1_555 .961 no
C3 H5 1_555 1_555 .960 no
C4 H6 1_555 1_555 .958 no
C4 H7 1_555 1_555 .959 no
C4 H8 1_555 1_555 .964 no
C5 H9 1_555 1_555 .960 no
C5 H10 1_555 1_555 .960 no
C5 H11 1_555 1_555 .960 no
C6 C7 1_555 1_555 1.497(4) no
C7 H12 1_555 1_555 .960 no
C7 H13 1_555 1_555 .960 no
C8 H14 1_555 1_555 .960 no
C8 H15 1_555 1_555 .960 no
C8 H16 1_555 1_555 .960 no
C9 H17 1_555 1_555 .960 no
C9 H18 1_555 1_555 .959 no
C9 H19 1_555 1_555 .960 no
C10 H20 1_555 1_555 .960 no
C10 H21 1_555 1_555 .960 no
C10 H22 1_555 1_555 .960 no
C11 C12 1_555 1_555 1.408(4) no
C11 H23 1_555 1_555 .960 no
C12 C13 1_555 1_555 1.349(4) no
C12 H24 1_555 1_555 .960 no
C13 C14 1_555 1_555 1.395(4) no
C13 H25 1_555 1_555 .960 no
C14 C15 1_555 1_555 1.414(4) no
C14 C19 1_555 1_555 1.420(3) no
C15 C16 1_555 1_555 1.339(6) no
C15 H26 1_555 1_555 .960 no
C16 C17 1_555 1_555 1.410(5) no
C16 H27 1_555 1_555 .960 no
C17 C18 1_555 1_555 1.370(4) no
C17 H28 1_555 1_555 .960 no
C18 C19 1_555 1_555 1.402(4) no
C18 H29 1_555 1_555 .960 no
